data_4507986
loop_
_publ_author_name
'Dur\'a Gema'
'Carri\'on M. Carmen'
'Jal\'on F\'elix A.'
'Rodr\'iguez, Ana M.'
'Manzano, Blanca R.'

_publ_section_title
;
 Self-Assembly of Silver(I) and Ditopic Heteroscorpionate Ligands.
 Spontaneous Chiral Resolution in Helices and Sequence Isomerism in
 Coordination Polymers
;
_journal_issue 8
_journal_name_full 'Crystal Growth &amp; Design'
_journal_page_first 3275
_journal_paper_doi 10.1021/cg400636a
_journal_volume 13
_journal_year 2013
_chemical_formula_moiety 'C16 H19 Ag N5, B F4'
_chemical_formula_sum 'C16 H19 Ag B F4 N5'
_chemical_formula_weight 476.04
_chemical_name_systematic
;
 ?
;
_space_group_IT_number 33
_symmetry_cell_setting orthorhombic
_symmetry_space_group_name_Hall 'P 2c -2n'
_symmetry_space_group_name_H-M 'P n a 21'
_atom_sites_solution_hydrogens geom
_atom_sites_solution_primary direct
_atom_sites_solution_secondary difmap
_audit_creation_method SHELXL-97
_cell_angle_alpha 90.00
_cell_angle_beta 90.00
_cell_angle_gamma 90.00
_cell_formula_units_Z 4
_cell_length_a 17.317(16)
_cell_length_b 13.148(12)
_cell_length_c 9.133(9)
_cell_measurement_reflns_used 5421
_cell_measurement_temperature 100(2)
_cell_measurement_theta_max 25.692
_cell_measurement_theta_min 2.352
_cell_volume 2079(3)
_computing_structure_refinement 'SHELXL-97 (Sheldrick, 1997)'
_diffrn_ambient_temperature 100(2)
_diffrn_measured_fraction_theta_full 0.994
_diffrn_measured_fraction_theta_max 0.994
_diffrn_measurement_device_type 'CCD area detector'
_diffrn_measurement_method 'omega and phi scans'
_diffrn_radiation_monochromator graphite
_diffrn_radiation_source 'fine-focus sealed tube'
_diffrn_radiation_type MoK\a
_diffrn_radiation_wavelength 0.71073
_diffrn_reflns_av_R_equivalents 0.0000
_diffrn_reflns_av_sigmaI/netI 0.0849
_diffrn_reflns_limit_h_max 20
_diffrn_reflns_limit_h_min 0
_diffrn_reflns_limit_k_max 15
_diffrn_reflns_limit_k_min 0
_diffrn_reflns_limit_l_max 10
_diffrn_reflns_limit_l_min -10
_diffrn_reflns_number 3623
_diffrn_reflns_theta_full 24.99
_diffrn_reflns_theta_max 24.99
_diffrn_reflns_theta_min 2.35
_exptl_absorpt_coefficient_mu 1.013
_exptl_absorpt_correction_T_max 0.7577
_exptl_absorpt_correction_T_min 0.7442
_exptl_absorpt_correction_type multi-scan
_exptl_absorpt_process_details SADABS
_exptl_crystal_colour orange
_exptl_crystal_density_diffrn 1.521
_exptl_crystal_density_method 'not measured'
_exptl_crystal_description prism
_exptl_crystal_F_000 952
_exptl_crystal_size_max 0.31
_exptl_crystal_size_mid 0.31
_exptl_crystal_size_min 0.29
_refine_diff_density_max 1.080
_refine_diff_density_min -0.517
_refine_diff_density_rms 0.106
_refine_ls_abs_structure_details 'Flack H D (1983), Acta Cryst. A39, 876-881'
_refine_ls_abs_structure_Flack -0.02(7)
_refine_ls_extinction_method none
_refine_ls_goodness_of_fit_ref 1.058
_refine_ls_hydrogen_treatment constr
_refine_ls_matrix_type full
_refine_ls_number_parameters 256
_refine_ls_number_reflns 3623
_refine_ls_number_restraints 34
_refine_ls_restrained_S_all 1.059
_refine_ls_R_factor_all 0.0777
_refine_ls_R_factor_gt 0.0663
_refine_ls_shift/su_max 0.006
_refine_ls_shift/su_mean 0.001
_refine_ls_structure_factor_coef Fsqd
_refine_ls_weighting_details 'calc w=1/[\s^2^(Fo^2^)+(0.1126P)^2^+0.2112P] where P=(Fo^2^+2Fc^2^)/3'
_refine_ls_weighting_scheme calc
_refine_ls_wR_factor_gt 0.1756
_refine_ls_wR_factor_ref 0.1842
_reflns_number_gt 2957
_reflns_number_total 3623
_reflns_threshold_expression >2sigma(I)
_cod_data_source_file cg400636a_si_001.cif
_cod_data_source_block 3
_cod_original_sg_symbol_H-M Pna21
_cod_database_code 4507986

loop_
_symmetry_equiv_pos_as_xyz
'x, y, z'
'-x, -y, z+1/2'
'x+1/2, -y+1/2, z'
'-x+1/2, y+1/2, z+1/2'

loop_
_atom_site_label
_atom_site_type_symbol
_atom_site_fract_x
_atom_site_fract_y
_atom_site_fract_z
_atom_site_U_iso_or_equiv
_atom_site_adp_type
_atom_site_occupancy
_atom_site_symmetry_multiplicity
_atom_site_calc_flag
_atom_site_refinement_flags
_atom_site_disorder_assembly
_atom_site_disorder_group
Ag1 Ag 0.96073(4) 0.33943(4) 0.05448(12) 0.0663(3) Uani 1 1 d . . .
N1 N 0.9463(4) 0.1962(5) 0.1692(8) 0.0451(14) Uani 1 1 d . . .
N2 N 0.9996(4) 0.1586(4) 0.2650(7) 0.0431(14) Uani 1 1 d . . .
N3 N 1.0984(4) 0.2908(4) 0.0450(9) 0.0531(14) Uani 1 1 d . . .
N4 N 1.1136(4) 0.2160(5) 0.1406(7) 0.0472(14) Uani 1 1 d . . .
N5 N 0.9450(4) 0.4918(6) -0.0242(8) 0.0593(18) Uani 1 1 d . . .
C1 C 0.9734(5) 0.0776(6) 0.3363(9) 0.055(2) Uani 1 1 d . . .
C2 C 0.8996(6) 0.0597(7) 0.2840(10) 0.065(2) Uani 1 1 d . . .
H2 H 0.8670 0.0069 0.3120 0.077 Uiso 1 1 calc R . .
C3 C 0.8832(5) 0.1344(6) 0.1826(10) 0.054(2) Uani 1 1 d . . .
C4 C 1.0195(8) 0.0206(12) 0.4462(16) 0.110(5) Uani 1 1 d . . .
H4A H 1.0708 0.0482 0.4503 0.165 Uiso 1 1 calc R . .
H4B H 1.0220 -0.0498 0.4186 0.165 Uiso 1 1 calc R . .
H4C H 0.9956 0.0266 0.5406 0.165 Uiso 1 1 calc R . .
C5 C 0.8161(6) 0.1519(10) 0.0930(17) 0.098(5) Uani 1 1 d . . .
H5A H 0.7763 0.1828 0.1510 0.148 Uiso 1 1 calc R . .
H5B H 0.7979 0.0882 0.0548 0.148 Uiso 1 1 calc R . .
H5C H 0.8294 0.1962 0.0134 0.148 Uiso 1 1 calc R . .
C6 C 1.1625(5) 0.1453(6) 0.0812(12) 0.059(3) Uani 1 1 d . . .
C7 C 1.1798(6) 0.1804(7) -0.0581(9) 0.061(2) Uani 1 1 d . . .
H7 H 1.2126 0.1508 -0.1266 0.074 Uiso 1 1 calc R . .
C8 C 1.1361(5) 0.2720(7) -0.0732(8) 0.055(2) Uani 1 1 d . . .
C9 C 1.1895(6) 0.0541(8) 0.1563(12) 0.082(3) Uani 1 1 d . . .
H9A H 1.2090 0.0722 0.2512 0.123 Uiso 1 1 calc R . .
H9B H 1.2299 0.0229 0.1000 0.123 Uiso 1 1 calc R . .
H9C H 1.1474 0.0072 0.1671 0.123 Uiso 1 1 calc R . .
C10 C 1.1308(9) 0.3427(9) -0.2054(15) 0.099(5) Uani 1 1 d . . .
H10A H 1.1015 0.3102 -0.2814 0.148 Uiso 1 1 calc R . .
H10B H 1.1818 0.3574 -0.2407 0.148 Uiso 1 1 calc R . .
H10C H 1.1058 0.4048 -0.1773 0.148 Uiso 1 1 calc R . .
C11 C 1.0727(5) 0.2101(5) 0.2779(8) 0.0447(16) Uani 1 1 d . . .
H11 H 1.1046 0.1688 0.3437 0.054 Uiso 1 1 calc R . .
C12 C 1.0661(5) 0.3159(6) 0.3485(8) 0.0456(16) Uani 1 1 d . . .
C13 C 1.1292(5) 0.3832(7) 0.3495(12) 0.066(3) Uani 1 1 d . . .
H13 H 1.1762 0.3646 0.3079 0.079 Uiso 1 1 calc R . .
C14 C 0.8798(6) 0.5243(7) -0.0875(11) 0.070(3) Uani 1 1 d . . .
H14 H 0.8378 0.4802 -0.0884 0.084 Uiso 1 1 calc R . .
C15 C 1.0042(6) 0.5581(6) -0.0226(9) 0.057(2) Uani 1 1 d . . .
H15 H 1.0494 0.5392 0.0251 0.068 Uiso 1 1 calc R . .
C16 C 0.9985(5) 0.3489(6) 0.4131(9) 0.053(2) Uani 1 1 d . . .
H16 H 0.9549 0.3076 0.4125 0.064 Uiso 1 1 calc R . .
B1 B 0.7761(5) 0.3463(8) -0.4654(12) 0.082(3) Uiso 1 1 d D . .
F1 F 0.6987(8) 0.3382(16) -0.490(2) 0.142(11) Uiso 0.50 1 d PDU A 1
F2 F 0.8134(10) 0.3838(16) -0.5867(17) 0.121(5) Uiso 0.50 1 d PD A 1
F3 F 0.7926(11) 0.4040(16) -0.3462(18) 0.135(6) Uiso 0.50 1 d PD A 1
F4 F 0.8032(15) 0.2466(13) -0.444(4) 0.229(13) Uiso 0.50 1 d PD A 1
F1A F 0.6959(7) 0.3580(17) -0.464(2) 0.050(5) Uiso 0.25 1 d PDU A 2
F2A F 0.7990(16) 0.2709(19) -0.557(3) 0.122(11) Uiso 0.25 1 d PDU A 2
F3A F 0.8065(13) 0.4387(15) -0.517(3) 0.090(7) Uiso 0.25 1 d PD A 2
F4A F 0.8043(12) 0.3307(18) -0.3288(19) 0.077(6) Uiso 0.25 1 d PD A 2
F1B F 0.7104(17) 0.401(3) -0.455(4) 0.182(18) Uiso 0.25 1 d PDU A 3
F2B F 0.788(2) 0.313(3) -0.606(2) 0.120(11) Uiso 0.25 1 d PDU A 3
F3B F 0.8394(19) 0.404(3) -0.420(5) 0.20(2) Uiso 0.25 1 d PD A 3
F4B F 0.776(2) 0.261(2) -0.375(4) 0.165(18) Uiso 0.25 1 d PD A 3

loop_
_atom_site_aniso_label
_atom_site_aniso_U_11
_atom_site_aniso_U_22
_atom_site_aniso_U_33
_atom_site_aniso_U_23
_atom_site_aniso_U_13
_atom_site_aniso_U_12
Ag1 0.0836(5) 0.0438(4) 0.0717(4) 0.0229(3) -0.0043(5) 0.0064(3)
N1 0.055(4) 0.030(3) 0.051(4) 0.014(3) 0.007(3) 0.006(3)
N2 0.051(4) 0.038(3) 0.041(3) 0.005(3) -0.004(3) 0.008(3)
N3 0.066(4) 0.034(3) 0.059(4) 0.014(4) 0.000(4) -0.003(3)
N4 0.063(4) 0.035(3) 0.044(3) -0.005(3) 0.004(3) 0.004(3)
N5 0.064(4) 0.052(4) 0.062(4) 0.007(4) -0.002(3) 0.003(3)
C1 0.068(5) 0.040(4) 0.058(5) 0.007(4) 0.004(4) 0.004(4)
C2 0.082(7) 0.044(5) 0.067(5) 0.017(4) 0.021(5) -0.009(4)
C3 0.066(5) 0.038(4) 0.058(4) 0.003(4) -0.005(4) 0.001(4)
C4 0.122(10) 0.119(11) 0.089(8) 0.062(8) 0.006(8) 0.017(9)
C5 0.057(6) 0.104(9) 0.135(13) 0.026(7) -0.007(6) -0.003(5)
C6 0.059(4) 0.041(4) 0.078(8) -0.019(4) 0.009(5) 0.000(3)
C7 0.078(6) 0.061(5) 0.046(4) -0.010(4) 0.013(4) -0.014(5)
C8 0.059(5) 0.062(5) 0.044(4) -0.004(4) 0.005(4) -0.012(4)
C9 0.096(7) 0.071(7) 0.080(6) -0.012(5) -0.008(6) 0.029(6)
C10 0.138(13) 0.075(9) 0.083(8) 0.030(6) 0.028(8) 0.014(7)
C11 0.057(4) 0.032(4) 0.045(4) -0.010(3) -0.005(3) 0.010(3)
C12 0.054(4) 0.041(4) 0.042(4) -0.006(3) 0.003(3) 0.010(3)
C13 0.054(5) 0.051(6) 0.093(7) -0.033(5) 0.012(5) -0.005(4)
C14 0.069(6) 0.047(5) 0.093(7) 0.027(5) -0.015(5) -0.003(4)
C15 0.071(6) 0.042(4) 0.058(4) 0.020(4) -0.005(4) 0.004(4)
C16 0.056(5) 0.047(5) 0.055(5) -0.013(3) 0.016(4) 0.001(4)

loop_
_atom_type_symbol
_atom_type_description
_atom_type_scat_dispersion_real
_atom_type_scat_dispersion_imag
_atom_type_scat_source
C C 0.0033 0.0016 'International Tables Vol C Tables 4.2.6.8 and 6.1.1.4'
H H 0.0000 0.0000 'International Tables Vol C Tables 4.2.6.8 and 6.1.1.4'
B B 0.0013 0.0007 'International Tables Vol C Tables 4.2.6.8 and 6.1.1.4'
N N 0.0061 0.0033 'International Tables Vol C Tables 4.2.6.8 and 6.1.1.4'
F F 0.0171 0.0103 'International Tables Vol C Tables 4.2.6.8 and 6.1.1.4'
Ag Ag -0.8971 1.1015 'International Tables Vol C Tables 4.2.6.8 and 6.1.1.4'

loop_
_geom_angle_atom_site_label_1
_geom_angle_atom_site_label_2
_geom_angle_atom_site_label_3
_geom_angle
_geom_angle_site_symmetry_1
_geom_angle_site_symmetry_3
N5 Ag1 N1 163.2(3) . .
N5 Ag1 N3 110.6(2) . .
N1 Ag1 N3 84.5(2) . .
N2 N1 C3 105.5(6) . .
N2 N1 Ag1 123.1(5) . .
C3 N1 Ag1 130.7(5) . .
C1 N2 N1 112.0(7) . .
C1 N2 C11 129.5(7) . .
N1 N2 C11 118.5(6) . .
C8 N3 N4 107.8(6) . .
C8 N3 Ag1 124.7(6) . .
N4 N3 Ag1 110.9(4) . .
N3 N4 C6 111.2(7) . .
N3 N4 C11 120.6(6) . .
C6 N4 C11 127.8(7) . .
C14 N5 C15 116.1(8) . .
C14 N5 Ag1 123.3(6) . .
C15 N5 Ag1 120.4(6) . .
N2 C1 C2 106.3(7) . .
N2 C1 C4 123.5(9) . .
C2 C1 C4 130.1(9) . .
C3 C2 C1 107.5(8) . .
N1 C3 C2 108.6(8) . .
N1 C3 C5 119.9(8) . .
C2 C3 C5 131.4(9) . .
N4 C6 C7 105.8(8) . .
N4 C6 C9 124.7(9) . .
C7 C6 C9 129.5(9) . .
C6 C7 C8 104.7(7) . .
N3 C8 C7 110.5(7) . .
N3 C8 C10 121.2(9) . .
C7 C8 C10 128.4(8) . .
N2 C11 N4 112.7(6) . .
N2 C11 C12 113.2(6) . .
N4 C11 C12 110.6(6) . .
C16 C12 C13 117.2(7) . .
C16 C12 C11 121.8(8) . .
C13 C12 C11 121.0(7) . .
C14 C13 C12 118.6(8) 2_765 .
N5 C14 C13 124.6(9) . 2_764
N5 C15 C16 123.6(8) . 2_764
C15 C16 C12 119.8(9) 2_765 .
F1B B1 F4A 109(2) . .
F1B B1 F3 79.9(19) . .
F4A B1 F3 43.2(12) . .
F1B B1 F1 39(2) . .
F4A B1 F1 119.5(15) . .
F3 B1 F1 112.4(12) . .
F1B B1 F2A 133(2) . .
F4A B1 F2A 110.6(14) . .
F3 B1 F2A 147.3(16) . .
F1 B1 F2A 97.5(16) . .
F1B B1 F2B 111.6(15) . .
F4A B1 F2B 139.2(17) . .
F3 B1 F2B 153.4(17) . .
F1 B1 F2B 88.7(17) . .
F2A B1 F2B 31.3(16) . .
F1B B1 F2 105(2) . .
F4A B1 F2 128.8(13) . .
F3 B1 F2 110.3(11) . .
F1 B1 F2 111.1(12) . .
F2A B1 F2 68.1(15) . .
F2B B1 F2 44.4(15) . .
F1B B1 F3B 110.9(16) . .
F4A B1 F3B 61.7(19) . .
F3 B1 F3B 45.1(17) . .
F1 B1 F3B 150(2) . .
F2A B1 F3B 110(2) . .
F2B B1 F3B 109.0(15) . .
F2 B1 F3B 70.9(18) . .
F1B B1 F4B 112.6(16) . .
F4A B1 F4B 48.2(17) . .
F3 B1 F4B 88.7(19) . .
F1 B1 F4B 92(2) . .
F2A B1 F4B 77.1(18) . .
F2B B1 F4B 107.3(15) . .
F2 B1 F4B 140.1(19) . .
F3B B1 F4B 105.2(15) . .
F1B B1 F1A 26.0(19) . .
F4A B1 F1A 111.7(12) . .
F3 B1 F1A 98.2(14) . .
F1 B1 F1A 14.5(14) . .
F2A B1 F1A 112.0(14) . .
F2B B1 F1A 101.3(19) . .
F2 B1 F1A 115.6(13) . .
F3B B1 F1A 136(2) . .
F4B B1 F1A 94.9(19) . .
F1B B1 F3A 83(2) . .
F4A B1 F3A 107.6(12) . .
F3 B1 F3A 72.9(13) . .
F1 B1 F3A 112.5(15) . .
F2A B1 F3A 108.4(14) . .
F2B B1 F3A 84.4(18) . .
F2 B1 F3A 40.9(11) . .
F3B B1 F3A 48.3(19) . .
F4B B1 F3A 153.5(19) . .
F1A B1 F3A 106.3(12) . .
F1B B1 F4 140(2) . .
F4A B1 F4 66.9(16) . .
F3 B1 F4 109.7(14) . .
F1 B1 F4 106.2(12) . .
F2A B1 F4 46.3(17) . .
F2B B1 F4 77.6(19) . .
F2 B1 F4 107.0(13) . .
F3B B1 F4 102(2) . .
F4B B1 F4 33.4(18) . .
F1A B1 F4 115.7(16) . .
F3A B1 F4 136.7(16) . .

loop_
_geom_bond_atom_site_label_1
_geom_bond_atom_site_label_2
_geom_bond_distance
_geom_bond_site_symmetry_2
Ag1 N5 2.146(8) .
Ag1 N1 2.169(6) .
Ag1 N3 2.470(7) .
N1 N2 1.365(9) .
N1 C3 1.367(11) .
N2 C1 1.329(10) .
N2 C11 1.439(11) .
N3 C8 1.286(11) .
N3 N4 1.341(9) .
N4 C6 1.369(11) .
N4 C11 1.442(10) .
N5 C14 1.339(12) .
N5 C15 1.345(12) .
C1 C2 1.386(14) .
C1 C4 1.484(14) .
C2 C3 1.380(13) .
C3 C5 1.440(14) .
C6 C7 1.386(14) .
C6 C9 1.459(14) .
C7 C8 1.430(13) .
C8 C10 1.526(14) .
C11 C12 1.537(10) .
C12 C16 1.381(12) .
C12 C13 1.407(13) .
C13 C14 1.355(13) 2_765
C14 C13 1.355(13) 2_764
C15 C16 1.356(11) 2_764
C16 C15 1.356(11) 2_765
B1 F1B 1.346(18) .
B1 F4A 1.355(16) .
B1 F3 1.357(15) .
B1 F1 1.362(16) .
B1 F2A 1.358(16) .
B1 F2B 1.375(17) .
B1 F2 1.374(14) .
B1 F3B 1.393(17) .
B1 F4B 1.394(17) .
B1 F1A 1.397(14) .
B1 F3A 1.406(16) .
B1 F4 1.407(16) .
